data_1565513
loop_
_publ_author_name
'Qi, Jing-Jing'
'Zhou, Jun-Su'
'Zhang, Yan'
'Fan, Yao-Yue'
'Zhou, Bin'
'Liu, Hong-Chun'
'Zhao, Jin-Xin'
'Yue, Jian-Min'

_publ_section_title
;
 Sublyratins A-O, Labdane-Type Diterpenoids from <i>Croton sublyratus</i>.
;
_journal_issue 11
_journal_name_full 'Journal of natural products'
_journal_page_first 2971
_journal_page_last 2980
_journal_paper_doi 10.1021/acs.jnatprod.1c00804
_journal_volume 84
_journal_year 2021
_chemical_absolute_configuration rmad
_chemical_formula_moiety 'C20 H30 O4'
_chemical_formula_sum 'C20 H30 O4'
_chemical_formula_weight 334.44
_space_group_crystal_system triclinic
_space_group_IT_number 1
_space_group_name_Hall 'P 1'
_space_group_name_H-M_alt 'P 1'
_atom_sites_solution_hydrogens geom
_atom_sites_solution_primary dual
_audit_creation_date 2020-09-29
_audit_creation_method
;
Olex2 1.2
(compiled 2018.05.29 svn.r3508 for OlexSys, GUI svn.r5506)
;
_cell_angle_alpha 117.1220(10)
_cell_angle_beta 90.990(2)
_cell_angle_gamma 92.1290(10)
_cell_formula_units_Z 2
_cell_length_a 6.0177(3)
_cell_length_b 12.9026(6)
_cell_length_c 13.0816(6)
_cell_measurement_reflns_used 8170
_cell_measurement_temperature 170
_cell_measurement_theta_max 74.544
_cell_measurement_theta_min 3.800
_cell_volume 902.73(7)
_computing_cell_refinement 'SAINT V8.40A (?, 2016)'
_computing_data_reduction 'SAINT V8.40A (?, 2016)'
_computing_molecular_graphics 'Olex2 (Dolomanov et al., 2009)'
_computing_publication_material 'Olex2 (Dolomanov et al., 2009)'
_computing_structure_refinement 'ShelXL (Sheldrick, 2015)'
_computing_structure_solution 'ShelXT (Sheldrick, 2015)'
_diffrn_ambient_temperature 170.0
_diffrn_measured_fraction_theta_full 0.991
_diffrn_measured_fraction_theta_max 0.982
_diffrn_measurement_device_type 'Bruker D8 VENTURE'
_diffrn_measurement_method '\f and \w scans'
_diffrn_radiation_type CuK\a
_diffrn_radiation_wavelength 1.54178
_diffrn_reflns_av_R_equivalents 0.0437
_diffrn_reflns_av_unetI/netI 0.0518
_diffrn_reflns_Laue_measured_fraction_full 0.991
_diffrn_reflns_Laue_measured_fraction_max 0.982
_diffrn_reflns_limit_h_max 6
_diffrn_reflns_limit_h_min -7
_diffrn_reflns_limit_k_max 16
_diffrn_reflns_limit_k_min -16
_diffrn_reflns_limit_l_max 16
_diffrn_reflns_limit_l_min -16
_diffrn_reflns_number 17208
_diffrn_reflns_point_group_measured_fraction_full 0.897
_diffrn_reflns_point_group_measured_fraction_max 0.867
_diffrn_reflns_theta_full 67.679
_diffrn_reflns_theta_max 74.985
_diffrn_reflns_theta_min 3.799
_diffrn_standards_number 0
_exptl_absorpt_coefficient_mu 0.672
_exptl_absorpt_correction_T_max 0.7538
_exptl_absorpt_correction_T_min 0.5547
_exptl_absorpt_correction_type multi-scan
_exptl_absorpt_process_details
'SADABS-2016/2 (Bruker,2016/2) was used for absorption correction. wR2(int) was 0.1568 before and 0.0748 after correction. The Ratio of minimum to maximum transmission is 0.7359. The \l/2 correction factor is Not present.'
_exptl_crystal_colour colourless
_exptl_crystal_colour_primary colourless
_exptl_crystal_density_diffrn 1.230
_exptl_crystal_description block
_exptl_crystal_F_000 364
_exptl_crystal_size_max 0.15
_exptl_crystal_size_mid 0.08
_exptl_crystal_size_min 0.05
_refine_diff_density_max 0.449
_refine_diff_density_min -0.175
_refine_diff_density_rms 0.057
_refine_ls_abs_structure_details
;
 Flack x determined using 2678 quotients [(I+)-(I-)]/[(I+)+(I-)]
 (Parsons, Flack and Wagner, Acta Cryst. B69 (2013) 249-259).
;
_refine_ls_abs_structure_Flack 0.13(7)
_refine_ls_extinction_method none
_refine_ls_goodness_of_fit_ref 1.044
_refine_ls_hydrogen_treatment constr
_refine_ls_matrix_type full
_refine_ls_number_parameters 445
_refine_ls_number_reflns 6458
_refine_ls_number_restraints 3
_refine_ls_restrained_S_all 1.043
_refine_ls_R_factor_all 0.0474
_refine_ls_R_factor_gt 0.0469
_refine_ls_shift/su_max 0.000
_refine_ls_shift/su_mean 0.000
_refine_ls_structure_factor_coef Fsqd
_refine_ls_weighting_details 'w=1/[\s^2^(Fo^2^)+(0.0888P)^2^+0.0677P] where P=(Fo^2^+2Fc^2^)/3'
_refine_ls_weighting_scheme calc
_refine_ls_wR_factor_gt 0.1227
_refine_ls_wR_factor_ref 0.1232
_reflns_Friedel_coverage 0.765
_reflns_Friedel_fraction_full 0.803
_reflns_Friedel_fraction_max 0.751
_reflns_number_gt 6357
_reflns_number_total 6458
_reflns_threshold_expression 'I > 2\s(I)'
_cod_data_source_file np1c00804_si_003.cif
_cod_data_source_block cu_22020747_0m
_cod_original_cell_volume 902.72(7)
_cod_database_code 1565513
_shelx_shelxl_version_number 2018/3
_shelx_space_group_comment
;
The symmetry employed for this shelxl refinement is uniquely defined
by the following loop, which should always be used as a source of
symmetry information in preference to the above space-group names.
They are only intended as comments.
;
_shelx_estimated_absorpt_t_max 0.967
_shelx_estimated_absorpt_t_min 0.906
_olex2_refinement_description
;
1. Fixed Uiso
 At 1.2 times of:
  All C(H) groups, All C(H,H) groups
 At 1.5 times of:
  All C(H,H,H) groups, All O(H) groups
2.a Ternary CH refined with riding coordinates:
 C29(H29), C5(H5), C7(H7), C25(H25), C34(H34), C12(H12)
2.b Secondary CH2 refined with riding coordinates:
 C1(H1A,H1B), C33(H33A,H33B), C6(H6A,H6B), C3(H3A,H3B), C30(H30A,H30B), C2(H2A,
 H2B), C21(H21A,H21B), C23(H23A,H23B), C22(H22A,H22B), C11(H11A,H11B)
2.c Aromatic/amide H refined with riding coordinates:
 C36(H36), C14(H14)
2.d X=CH2 refined with riding coordinates:
 C37(H37A,H37B), C15(H15A,H15B)
2.e Idealised Me refined as rotating group:
 C39(H39A,H39B,H39C), C40(H40A,H40B,H40C), C20(H20A,H20B,H20C), C38(H38A,H38B,
 H38C), C18(H18A,H18B,H18C), C19(H19A,H19B,H19C), C16(H16A,H16B,H16C), C35(H35A,
 H35B,H35C)
2.f Idealised tetrahedral OH refined as rotating group:
 O7(H7A), O4(H4), O1(H1), O8(H8)
;
_olex2_submission_special_instructions 'No special instructions were received'

loop_
_space_group_symop_operation_xyz
'x, y, z'

loop_
_atom_site_label
_atom_site_type_symbol
_atom_site_fract_x
_atom_site_fract_y
_atom_site_fract_z
_atom_site_U_iso_or_equiv
_atom_site_adp_type
_atom_site_occupancy
_atom_site_site_symmetry_order
_atom_site_calc_flag
_atom_site_refinement_flags_posn
_atom_site_refinement_flags_adp
_atom_site_refinement_flags_occupancy
_atom_site_disorder_assembly
_atom_site_disorder_group
O3 O 0.8311(3) 0.54886(15) 0.51856(16) 0.0338(4) Uani 1 1 d . . . . .
O5 O 0.3769(3) 0.62376(15) 0.63466(15) 0.0334(4) Uani 1 1 d . . . . .
O7 O 0.5317(3) 0.47500(17) 0.27749(16) 0.0379(4) Uani 1 1 d . . . . .
H7A H 0.615938 0.486449 0.333899 0.057 Uiso 1 1 calc GR . . . .
O2 O 0.8277(3) 0.37151(15) 0.37919(14) 0.0321(4) Uani 1 1 d . . . . .
O6 O 0.3213(3) 0.44568(15) 0.49966(16) 0.0345(4) Uani 1 1 d . . . . .
O4 O 1.0766(3) 0.51351(17) 0.73181(16) 0.0386(4) Uani 1 1 d . . . . .
H4 H 1.148923 0.501856 0.673506 0.058 Uiso 1 1 calc GR . . . .
O1 O 0.5327(4) 0.22122(18) 0.19982(17) 0.0456(5) Uani 1 1 d . . . . .
H1 H 0.534563 0.291123 0.212236 0.068 Uiso 1 1 calc GR . . . .
O8 O 0.1450(4) 0.77508(18) 0.82038(17) 0.0437(5) Uani 1 1 d . . . . .
H8 H 0.130233 0.702504 0.795513 0.065 Uiso 1 1 calc GR . . . .
C31 C 0.3389(4) 0.5489(2) 0.5238(2) 0.0287(4) Uani 1 1 d . . . . .
C17 C 0.8264(4) 0.4453(2) 0.4915(2) 0.0289(5) Uani 1 1 d . . . . .
C24 C 0.2357(4) 0.7086(2) 0.1757(2) 0.0321(5) Uani 1 1 d . . . . .
C10 C 0.6727(4) 0.2368(2) 0.62128(19) 0.0268(4) Uani 1 1 d . . . . .
C9 C 0.7298(4) 0.2867(2) 0.5387(2) 0.0286(4) Uani 1 1 d . . . . .
C1 C 0.7571(4) 0.1126(2) 0.5771(2) 0.0308(5) Uani 1 1 d . . . . .
H1A H 0.672736 0.059516 0.505331 0.037 Uiso 1 1 calc R . . . .
H1B H 0.915912 0.113508 0.558850 0.037 Uiso 1 1 calc R . . . .
C26 C 0.1782(4) 0.75094(19) 0.3910(2) 0.0287(4) Uani 1 1 d . . . . .
C29 C 0.3085(4) 0.5029(2) 0.3154(2) 0.0315(5) Uani 1 1 d . . . . .
H29 H 0.227013 0.430550 0.307600 0.038 Uiso 1 1 calc R . . . .
C5 C 0.7964(3) 0.31542(19) 0.73848(19) 0.0263(4) Uani 1 1 d . . . . .
H5 H 0.957265 0.312961 0.719969 0.032 Uiso 1 1 calc R . . . .
C7 C 0.8436(4) 0.4861(2) 0.6994(2) 0.0307(5) Uani 1 1 d . . . . .
H7 H 0.771784 0.559265 0.711482 0.037 Uiso 1 1 calc R . . . .
C13 C 0.7517(5) 0.1909(2) 0.2119(2) 0.0395(6) Uani 1 1 d . . . . .
C8 C 0.8066(4) 0.3979(2) 0.57567(19) 0.0274(4) Uani 1 1 d . . . . .
C25 C 0.2681(4) 0.67004(19) 0.2712(2) 0.0275(4) Uani 1 1 d . . . . .
H25 H 0.433027 0.673802 0.284398 0.033 Uiso 1 1 calc R . . . .
C28 C 0.3081(4) 0.5938(2) 0.4388(2) 0.0287(4) Uani 1 1 d . . . . .
C39 C 0.3713(5) 0.6319(3) 0.0721(2) 0.0407(6) Uani 1 1 d . . . . .
H39A H 0.521301 0.626026 0.098798 0.061 Uiso 1 1 calc GR . . . .
H39B H 0.381155 0.666751 0.019562 0.061 Uiso 1 1 calc GR . . . .
H39C H 0.298039 0.553866 0.031920 0.061 Uiso 1 1 calc GR . . . .
C27 C 0.2521(4) 0.7047(2) 0.4750(2) 0.0293(4) Uani 1 1 d . . . . .
C33 C 0.2364(5) 0.7811(2) 0.6023(2) 0.0377(5) Uani 1 1 d . . . . .
H33A H 0.083548 0.773292 0.625613 0.045 Uiso 1 1 calc R . . . .
H33B H 0.266863 0.863557 0.619877 0.045 Uiso 1 1 calc R . . . .
C6 C 0.7405(4) 0.4427(2) 0.7790(2) 0.0307(5) Uani 1 1 d . . . . .
H6A H 0.577057 0.448875 0.778143 0.037 Uiso 1 1 calc R . . . .
H6B H 0.799662 0.491033 0.858704 0.037 Uiso 1 1 calc R . . . .
C34 C 0.4005(4) 0.7481(2) 0.6702(2) 0.0333(5) Uani 1 1 d . . . . .
H34 H 0.555434 0.768631 0.656769 0.040 Uiso 1 1 calc R . . . .
C40 C -0.0777(4) 0.7538(2) 0.3973(2) 0.0359(5) Uani 1 1 d . . . . .
H40A H -0.132864 0.801411 0.362521 0.054 Uiso 1 1 calc GR . . . .
H40B H -0.118923 0.787441 0.477867 0.054 Uiso 1 1 calc GR . . . .
H40C H -0.143671 0.674219 0.355544 0.054 Uiso 1 1 calc GR . . . .
C20 C 0.4163(4) 0.2321(2) 0.6235(2) 0.0342(5) Uani 1 1 d . . . . .
H20A H 0.365055 0.311536 0.664486 0.051 Uiso 1 1 calc GR . . . .
H20B H 0.367508 0.186765 0.662762 0.051 Uiso 1 1 calc GR . . . .
H20C H 0.353583 0.195211 0.544527 0.051 Uiso 1 1 calc GR . . . .
C38 C -0.0069(4) 0.6974(2) 0.1316(2) 0.0387(6) Uani 1 1 d . . . . .
H38A H -0.074391 0.621800 0.118347 0.058 Uiso 1 1 calc GR . . . .
H38B H -0.010556 0.703181 0.059467 0.058 Uiso 1 1 calc GR . . . .
H38C H -0.090522 0.760130 0.188974 0.058 Uiso 1 1 calc GR . . . .
C3 C 0.8561(4) 0.1461(2) 0.7785(2) 0.0346(5) Uani 1 1 d . . . . .
H3A H 1.017621 0.145869 0.765274 0.041 Uiso 1 1 calc R . . . .
H3B H 0.831341 0.114616 0.833877 0.041 Uiso 1 1 calc R . . . .
C30 C 0.1946(4) 0.5433(2) 0.2364(2) 0.0317(5) Uani 1 1 d . . . . .
H30A H 0.031176 0.536548 0.241203 0.038 Uiso 1 1 calc R . . . .
H30B H 0.233738 0.493281 0.155915 0.038 Uiso 1 1 calc R . . . .
C2 C 0.7322(5) 0.0656(2) 0.6648(2) 0.0357(5) Uani 1 1 d . . . . .
H2A H 0.791778 -0.013056 0.633476 0.043 Uiso 1 1 calc R . . . .
H2B H 0.572412 0.058603 0.678707 0.043 Uiso 1 1 calc R . . . .
C12 C 0.8255(5) 0.2466(2) 0.3401(2) 0.0343(5) Uani 1 1 d . . . . .
H12 H 0.979660 0.223749 0.347575 0.041 Uiso 1 1 calc R . . . .
C21 C 0.2784(5) 0.8756(2) 0.4292(2) 0.0348(5) Uani 1 1 d . . . . .
H21A H 0.212626 0.929642 0.502114 0.042 Uiso 1 1 calc R . . . .
H21B H 0.440817 0.877101 0.443713 0.042 Uiso 1 1 calc R . . . .
C23 C 0.3283(5) 0.8355(2) 0.2233(2) 0.0381(5) Uani 1 1 d . . . . .
H23A H 0.492312 0.836978 0.232083 0.046 Uiso 1 1 calc R . . . .
H23B H 0.293503 0.864226 0.166756 0.046 Uiso 1 1 calc R . . . .
C22 C 0.2361(5) 0.9180(2) 0.3386(2) 0.0398(6) Uani 1 1 d . . . . .
H22A H 0.074119 0.923281 0.328874 0.048 Uiso 1 1 calc R . . . .
H22B H 0.307500 0.996859 0.365414 0.048 Uiso 1 1 calc R . . . .
C18 C 0.9560(5) 0.3464(3) 0.9286(2) 0.0393(6) Uani 1 1 d . . . . .
H18A H 1.091550 0.360189 0.895263 0.059 Uiso 1 1 calc GR . . . .
H18B H 0.991819 0.305034 0.973314 0.059 Uiso 1 1 calc GR . . . .
H18C H 0.894057 0.421158 0.979056 0.059 Uiso 1 1 calc GR . . . .
C36 C 0.3880(6) 0.9360(3) 0.8470(2) 0.0439(6) Uani 1 1 d . . . . .
H36 H 0.525600 0.967382 0.835999 0.053 Uiso 1 1 calc R . . . .
C19 C 0.5579(4) 0.2829(2) 0.8865(2) 0.0385(5) Uani 1 1 d . . . . .
H19A H 0.505506 0.361130 0.909398 0.058 Uiso 1 1 calc GR . . . .
H19B H 0.572899 0.269755 0.954399 0.058 Uiso 1 1 calc GR . . . .
H19C H 0.450610 0.224649 0.830872 0.058 Uiso 1 1 calc GR . . . .
C11 C 0.6728(5) 0.2141(2) 0.4128(2) 0.0360(5) Uani 1 1 d . . . . .
H11A H 0.516836 0.225707 0.396603 0.043 Uiso 1 1 calc R . . . .
H11B H 0.685533 0.130667 0.392058 0.043 Uiso 1 1 calc R . . . .
C016 C 0.3626(5) 0.8053(2) 0.8005(2) 0.0365(5) Uani 1 1 d . . . . .
C4 C 0.7841(4) 0.2720(2) 0.8317(2) 0.0311(5) Uani 1 1 d . . . . .
C16 C 0.9121(6) 0.2291(3) 0.1458(3) 0.0486(7) Uani 1 1 d . . . . .
H16A H 0.876278 0.184317 0.063195 0.073 Uiso 1 1 calc GR . . . .
H16B H 1.064691 0.215350 0.162029 0.073 Uiso 1 1 calc GR . . . .
H16C H 0.898667 0.312360 0.169343 0.073 Uiso 1 1 calc GR . . . .
C14 C 0.7370(7) 0.0590(3) 0.1646(3) 0.0499(7) Uani 1 1 d . . . . .
H14 H 0.592766 0.023558 0.158335 0.060 Uiso 1 1 calc R . . . .
C35 C 0.5363(6) 0.7680(3) 0.8625(3) 0.0466(7) Uani 1 1 d . . . . .
H35A H 0.518727 0.810825 0.945693 0.070 Uiso 1 1 calc GR . . . .
H35B H 0.685856 0.785352 0.844010 0.070 Uiso 1 1 calc GR . . . .
H35C H 0.515437 0.684151 0.837574 0.070 Uiso 1 1 calc GR . . . .
C37 C 0.2366(7) 1.0097(3) 0.9012(3) 0.0562(8) Uani 1 1 d . . . . .
H37A H 0.096581 0.981990 0.914008 0.067 Uiso 1 1 calc R . . . .
H37B H 0.266468 1.090838 0.927681 0.067 Uiso 1 1 calc R . . . .
C15 C 0.8979(10) -0.0091(4) 0.1324(4) 0.0730(11) Uani 1 1 d . . . . .
H15A H 1.045591 0.021757 0.136804 0.088 Uiso 1 1 calc R . . . .
H15B H 0.870159 -0.090734 0.103940 0.088 Uiso 1 1 calc R . . . .

loop_
_atom_site_aniso_label
_atom_site_aniso_U_11
_atom_site_aniso_U_22
_atom_site_aniso_U_33
_atom_site_aniso_U_23
_atom_site_aniso_U_13
_atom_site_aniso_U_12
O3 0.0366(9) 0.0291(9) 0.0432(10) 0.0230(8) 0.0048(7) 0.0005(6)
O5 0.0419(9) 0.0323(9) 0.0302(8) 0.0175(7) 0.0080(6) 0.0032(7)
O7 0.0418(10) 0.0422(10) 0.0339(9) 0.0201(8) 0.0049(7) 0.0136(7)
O2 0.0425(9) 0.0321(8) 0.0273(8) 0.0190(7) -0.0008(6) -0.0032(6)
O6 0.0359(9) 0.0317(9) 0.0423(10) 0.0224(8) 0.0023(7) 0.0006(6)
O4 0.0398(10) 0.0428(10) 0.0333(9) 0.0187(8) -0.0011(7) -0.0128(7)
O1 0.0569(12) 0.0401(10) 0.0360(10) 0.0147(9) -0.0083(8) -0.0003(8)
O8 0.0504(11) 0.0384(10) 0.0409(10) 0.0166(9) 0.0165(8) 0.0012(8)
C31 0.0251(10) 0.0307(12) 0.0336(12) 0.0175(10) 0.0059(8) 0.0016(8)
C17 0.0249(10) 0.0321(12) 0.0330(12) 0.0177(10) 0.0015(8) -0.0003(8)
C24 0.0375(13) 0.0306(12) 0.0328(12) 0.0188(10) -0.0022(9) -0.0020(9)
C10 0.0310(11) 0.0260(10) 0.0258(10) 0.0141(9) 0.0021(8) -0.0014(8)
C9 0.0296(10) 0.0289(11) 0.0293(12) 0.0152(9) 0.0023(8) 0.0014(8)
C1 0.0401(13) 0.0255(11) 0.0284(11) 0.0138(9) 0.0025(9) -0.0011(8)
C26 0.0319(11) 0.0251(10) 0.0311(11) 0.0147(9) -0.0007(8) -0.0008(8)
C29 0.0354(12) 0.0262(11) 0.0357(12) 0.0166(10) 0.0006(9) 0.0005(8)
C5 0.0253(10) 0.0287(11) 0.0268(10) 0.0144(9) 0.0040(7) -0.0006(8)
C7 0.0360(12) 0.0268(11) 0.0321(12) 0.0157(9) 0.0038(8) 0.0003(8)
C13 0.0564(16) 0.0354(13) 0.0285(12) 0.0162(11) 0.0022(10) 0.0004(10)
C8 0.0287(11) 0.0293(11) 0.0285(11) 0.0169(9) 0.0028(8) 0.0012(8)
C25 0.0263(10) 0.0273(11) 0.0313(11) 0.0158(9) -0.0011(8) -0.0007(8)
C28 0.0284(11) 0.0276(11) 0.0324(12) 0.0157(9) 0.0049(8) -0.0003(8)
C39 0.0435(14) 0.0456(15) 0.0387(14) 0.0242(12) 0.0041(10) 0.0016(10)
C27 0.0286(11) 0.0289(11) 0.0328(12) 0.0165(9) 0.0005(8) -0.0031(8)
C33 0.0471(15) 0.0305(12) 0.0367(13) 0.0160(10) 0.0063(10) 0.0047(9)
C6 0.0381(12) 0.0263(11) 0.0270(10) 0.0115(9) 0.0057(8) 0.0001(8)
C34 0.0401(13) 0.0295(12) 0.0330(12) 0.0167(10) 0.0065(9) -0.0001(9)
C40 0.0311(12) 0.0354(12) 0.0422(14) 0.0183(11) 0.0046(9) 0.0033(9)
C20 0.0314(12) 0.0396(13) 0.0346(12) 0.0200(11) -0.0004(9) -0.0030(9)
C38 0.0387(13) 0.0355(13) 0.0423(14) 0.0185(11) -0.0079(10) 0.0011(9)
C3 0.0384(12) 0.0375(13) 0.0363(12) 0.0245(11) -0.0002(9) -0.0008(9)
C30 0.0361(12) 0.0266(11) 0.0329(12) 0.0143(9) -0.0027(9) -0.0009(8)
C2 0.0497(14) 0.0273(11) 0.0346(12) 0.0181(10) 0.0031(10) -0.0004(9)
C12 0.0482(14) 0.0292(12) 0.0300(12) 0.0174(10) 0.0028(9) 0.0025(9)
C21 0.0440(13) 0.0261(11) 0.0342(12) 0.0143(10) -0.0049(9) -0.0046(9)
C23 0.0428(14) 0.0377(13) 0.0416(14) 0.0258(12) -0.0041(10) -0.0079(10)
C22 0.0528(15) 0.0280(11) 0.0426(14) 0.0206(11) -0.0078(11) -0.0070(10)
C18 0.0447(14) 0.0453(14) 0.0315(12) 0.0216(11) -0.0032(10) -0.0078(11)
C36 0.0624(18) 0.0381(14) 0.0327(13) 0.0179(11) 0.0036(11) -0.0045(12)
C19 0.0383(13) 0.0446(14) 0.0356(13) 0.0210(11) 0.0084(10) -0.0028(10)
C11 0.0482(14) 0.0330(12) 0.0293(12) 0.0172(10) 0.0001(10) -0.0059(10)
C016 0.0468(15) 0.0342(13) 0.0303(12) 0.0162(10) 0.0087(10) 0.0006(10)
C4 0.0326(12) 0.0356(12) 0.0286(11) 0.0180(10) 0.0017(8) -0.0032(8)
C16 0.072(2) 0.0462(16) 0.0316(13) 0.0211(12) 0.0094(12) 0.0039(13)
C14 0.077(2) 0.0387(15) 0.0361(15) 0.0193(12) 0.0022(13) 0.0020(13)
C35 0.0600(18) 0.0474(16) 0.0345(14) 0.0203(12) 0.0046(11) 0.0060(12)
C37 0.080(2) 0.0379(15) 0.0508(18) 0.0196(14) 0.0081(15) 0.0054(14)
C15 0.104(3) 0.056(2) 0.069(3) 0.0354(19) 0.008(2) 0.027(2)

loop_
_atom_type_symbol
_atom_type_description
_atom_type_scat_dispersion_real
_atom_type_scat_dispersion_imag
_atom_type_scat_source
C C 0.0181 0.0091 'International Tables Vol C Tables 4.2.6.8 and 6.1.1.4'
H H 0.0000 0.0000 'International Tables Vol C Tables 4.2.6.8 and 6.1.1.4'
O O 0.0492 0.0322 'International Tables Vol C Tables 4.2.6.8 and 6.1.1.4'

loop_
_geom_angle_atom_site_label_1
_geom_angle_atom_site_label_2
_geom_angle_atom_site_label_3
_geom_angle
_geom_angle_site_symmetry_1
_geom_angle_site_symmetry_3
_geom_angle_publ_flag
C31 O5 C34 119.87(19) . . ?
C29 O7 H7A 109.5 . . ?
C17 O2 C12 120.44(18) . . ?
C7 O4 H4 109.5 . . ?
C13 O1 H1 109.5 . . ?
C016 O8 H8 109.5 . . ?
O5 C31 C28 119.6(2) . . ?
O6 C31 O5 116.6(2) . . ?
O6 C31 C28 123.7(2) . . ?
O3 C17 O2 117.2(2) . . ?
O3 C17 C8 123.4(2) . . ?
O2 C17 C8 119.3(2) . . ?
C39 C24 C25 108.95(19) . . ?
C39 C24 C38 107.1(2) . . ?
C39 C24 C23 108.3(2) . . ?
C38 C24 C25 114.1(2) . . ?
C38 C24 C23 110.4(2) . . ?
C23 C24 C25 107.87(19) . . ?
C9 C10 C1 110.68(19) . . ?
C9 C10 C5 107.71(18) . . ?
C9 C10 C20 105.47(18) . . ?
C1 C10 C5 107.61(18) . . ?
C20 C10 C1 109.76(19) . . ?
C20 C10 C5 115.58(19) . . ?
C8 C9 C10 122.4(2) . . ?
C8 C9 C11 118.4(2) . . ?
C11 C9 C10 118.8(2) . . ?
C10 C1 H1A 109.1 . . ?
C10 C1 H1B 109.1 . . ?
H1A C1 H1B 107.8 . . ?
C2 C1 C10 112.43(19) . . ?
C2 C1 H1A 109.1 . . ?
C2 C1 H1B 109.1 . . ?
C27 C26 C25 107.85(18) . . ?
C27 C26 C40 105.08(19) . . ?
C27 C26 C21 110.75(18) . . ?
C40 C26 C25 115.60(19) . . ?
C40 C26 C21 109.45(19) . . ?
C21 C26 C25 108.08(19) . . ?
O7 C29 H29 108.7 . . ?
O7 C29 C28 111.5(2) . . ?
O7 C29 C30 107.7(2) . . ?
C28 C29 H29 108.7 . . ?
C28 C29 C30 111.6(2) . . ?
C30 C29 H29 108.7 . . ?
C10 C5 H5 104.6 . . ?
C10 C5 C4 116.39(18) . . ?
C6 C5 C10 109.77(18) . . ?
C6 C5 H5 104.6 . . ?
C6 C5 C4 115.32(19) . . ?
C4 C5 H5 104.6 . . ?
O4 C7 H7 108.5 . . ?
O4 C7 C8 112.2(2) . . ?
O4 C7 C6 107.82(19) . . ?
C8 C7 H7 108.5 . . ?
C8 C7 C6 111.28(19) . . ?
C6 C7 H7 108.5 . . ?
O1 C13 C12 110.1(2) . . ?
O1 C13 C16 110.7(2) . . ?
O1 C13 C14 105.1(3) . . ?
C16 C13 C12 110.4(2) . . ?
C16 C13 C14 111.6(3) . . ?
C14 C13 C12 108.9(2) . . ?
C17 C8 C7 115.18(19) . . ?
C9 C8 C17 119.1(2) . . ?
C9 C8 C7 125.0(2) . . ?
C24 C25 C26 116.65(18) . . ?
C24 C25 H25 104.7 . . ?
C26 C25 H25 104.7 . . ?
C30 C25 C24 114.94(18) . . ?
C30 C25 C26 109.76(19) . . ?
C30 C25 H25 104.7 . . ?
C31 C28 C29 114.9(2) . . ?
C27 C28 C31 119.4(2) . . ?
C27 C28 C29 125.0(2) . . ?
C24 C39 H39A 109.5 . . ?
C24 C39 H39B 109.5 . . ?
C24 C39 H39C 109.5 . . ?
H39A C39 H39B 109.5 . . ?
H39A C39 H39C 109.5 . . ?
H39B C39 H39C 109.5 . . ?
C28 C27 C26 122.1(2) . . ?
C28 C27 C33 118.2(2) . . ?
C33 C27 C26 119.2(2) . . ?
C27 C33 H33A 109.4 . . ?
C27 C33 H33B 109.4 . . ?
C27 C33 C34 111.2(2) . . ?
H33A C33 H33B 108.0 . . ?
C34 C33 H33A 109.4 . . ?
C34 C33 H33B 109.4 . . ?
C5 C6 H6A 109.9 . . ?
C5 C6 H6B 109.9 . . ?
C7 C6 C5 109.06(19) . . ?
C7 C6 H6A 109.9 . . ?
C7 C6 H6B 109.9 . . ?
H6A C6 H6B 108.3 . . ?
O5 C34 C33 110.1(2) . . ?
O5 C34 H34 109.5 . . ?
O5 C34 C016 104.14(18) . . ?
C33 C34 H34 109.5 . . ?
C33 C34 C016 114.0(2) . . ?
C016 C34 H34 109.5 . . ?
C26 C40 H40A 109.5 . . ?
C26 C40 H40B 109.5 . . ?
C26 C40 H40C 109.5 . . ?
H40A C40 H40B 109.5 . . ?
H40A C40 H40C 109.5 . . ?
H40B C40 H40C 109.5 . . ?
C10 C20 H20A 109.5 . . ?
C10 C20 H20B 109.5 . . ?
C10 C20 H20C 109.5 . . ?
H20A C20 H20B 109.5 . . ?
H20A C20 H20C 109.5 . . ?
H20B C20 H20C 109.5 . . ?
C24 C38 H38A 109.5 . . ?
C24 C38 H38B 109.5 . . ?
C24 C38 H38C 109.5 . . ?
H38A C38 H38B 109.5 . . ?
H38A C38 H38C 109.5 . . ?
H38B C38 H38C 109.5 . . ?
H3A C3 H3B 107.7 . . ?
C2 C3 H3A 108.8 . . ?
C2 C3 H3B 108.8 . . ?
C2 C3 C4 113.7(2) . . ?
C4 C3 H3A 108.8 . . ?
C4 C3 H3B 108.8 . . ?
C29 C30 C25 109.85(19) . . ?
C29 C30 H30A 109.7 . . ?
C29 C30 H30B 109.7 . . ?
C25 C30 H30A 109.7 . . ?
C25 C30 H30B 109.7 . . ?
H30A C30 H30B 108.2 . . ?
C1 C2 C3 111.1(2) . . ?
C1 C2 H2A 109.4 . . ?
C1 C2 H2B 109.4 . . ?
C3 C2 H2A 109.4 . . ?
C3 C2 H2B 109.4 . . ?
H2A C2 H2B 108.0 . . ?
O2 C12 C13 105.29(19) . . ?
O2 C12 H12 109.3 . . ?
O2 C12 C11 109.7(2) . . ?
C13 C12 H12 109.3 . . ?
C11 C12 C13 113.9(2) . . ?
C11 C12 H12 109.3 . . ?
C26 C21 H21A 109.2 . . ?
C26 C21 H21B 109.2 . . ?
H21A C21 H21B 107.9 . . ?
C22 C21 C26 112.19(19) . . ?
C22 C21 H21A 109.2 . . ?
C22 C21 H21B 109.2 . . ?
C24 C23 H23A 108.8 . . ?
C24 C23 H23B 108.8 . . ?
H23A C23 H23B 107.7 . . ?
C22 C23 C24 113.9(2) . . ?
C22 C23 H23A 108.8 . . ?
C22 C23 H23B 108.8 . . ?
C21 C22 H22A 109.4 . . ?
C21 C22 H22B 109.4 . . ?
C23 C22 C21 111.2(2) . . ?
C23 C22 H22A 109.4 . . ?
C23 C22 H22B 109.4 . . ?
H22A C22 H22B 108.0 . . ?
H18A C18 H18B 109.5 . . ?
H18A C18 H18C 109.5 . . ?
H18B C18 H18C 109.5 . . ?
C4 C18 H18A 109.5 . . ?
C4 C18 H18B 109.5 . . ?
C4 C18 H18C 109.5 . . ?
C016 C36 H36 117.3 . . ?
C37 C36 H36 117.3 . . ?
C37 C36 C016 125.5(3) . . ?
H19A C19 H19B 109.5 . . ?
H19A C19 H19C 109.5 . . ?
H19B C19 H19C 109.5 . . ?
C4 C19 H19A 109.5 . . ?
C4 C19 H19B 109.5 . . ?
C4 C19 H19C 109.5 . . ?
C9 C11 C12 111.3(2) . . ?
C9 C11 H11A 109.4 . . ?
C9 C11 H11B 109.4 . . ?
C12 C11 H11A 109.4 . . ?
C12 C11 H11B 109.4 . . ?
H11A C11 H11B 108.0 . . ?
O8 C016 C34 109.9(2) . . ?
O8 C016 C36 108.9(2) . . ?
O8 C016 C35 110.6(2) . . ?
C36 C016 C34 108.5(2) . . ?
C36 C016 C35 108.2(2) . . ?
C35 C016 C34 110.6(2) . . ?
C3 C4 C5 108.30(19) . . ?
C3 C4 C18 107.3(2) . . ?
C3 C4 C19 111.2(2) . . ?
C18 C4 C5 107.64(19) . . ?
C19 C4 C5 114.9(2) . . ?
C19 C4 C18 107.2(2) . . ?
C13 C16 H16A 109.5 . . ?
C13 C16 H16B 109.5 . . ?
C13 C16 H16C 109.5 . . ?
H16A C16 H16B 109.5 . . ?
H16A C16 H16C 109.5 . . ?
H16B C16 H16C 109.5 . . ?
C13 C14 H14 116.6 . . ?
C15 C14 C13 126.8(4) . . ?
C15 C14 H14 116.6 . . ?
C016 C35 H35A 109.5 . . ?
C016 C35 H35B 109.5 . . ?
C016 C35 H35C 109.5 . . ?
H35A C35 H35B 109.5 . . ?
H35A C35 H35C 109.5 . . ?
H35B C35 H35C 109.5 . . ?
C36 C37 H37A 120.0 . . ?
C36 C37 H37B 120.0 . . ?
H37A C37 H37B 120.0 . . ?
C14 C15 H15A 120.0 . . ?
C14 C15 H15B 120.0 . . ?
H15A C15 H15B 120.0 . . ?

loop_
_geom_bond_atom_site_label_1
_geom_bond_atom_site_label_2
_geom_bond_distance
_geom_bond_site_symmetry_2
_geom_bond_publ_flag
O3 C17 1.215(3) . ?
O5 C31 1.336(3) . ?
O5 C34 1.453(3) . ?
O7 H7A 0.8400 . ?
O7 C29 1.441(3) . ?
O2 C17 1.338(3) . ?
O2 C12 1.451(3) . ?
O6 C31 1.221(3) . ?
O4 H4 0.8400 . ?
O4 C7 1.441(3) . ?
O1 H1 0.8400 . ?
O1 C13 1.415(4) . ?
O8 H8 0.8400 . ?
O8 C016 1.415(3) . ?
C31 C28 1.480(3) . ?
C17 C8 1.487(3) . ?
C24 C25 1.553(3) . ?
C24 C39 1.535(4) . ?
C24 C38 1.537(3) . ?
C24 C23 1.539(3) . ?
C10 C9 1.527(3) . ?
C10 C1 1.545(3) . ?
C10 C5 1.556(3) . ?
C10 C20 1.543(3) . ?
C9 C8 1.348(3) . ?
C9 C11 1.503(3) . ?
C1 H1A 0.9900 . ?
C1 H1B 0.9900 . ?
C1 C2 1.529(3) . ?
C26 C25 1.556(3) . ?
C26 C27 1.537(3) . ?
C26 C40 1.545(3) . ?
C26 C21 1.545(3) . ?
C29 H29 1.0000 . ?
C29 C28 1.502(4) . ?
C29 C30 1.518(3) . ?
C5 H5 1.0000 . ?
C5 C6 1.531(3) . ?
C5 C4 1.559(3) . ?
C7 H7 1.0000 . ?
C7 C8 1.501(3) . ?
C7 C6 1.520(3) . ?
C13 C12 1.542(3) . ?
C13 C16 1.519(4) . ?
C13 C14 1.521(4) . ?
C25 H25 1.0000 . ?
C25 C30 1.528(3) . ?
C28 C27 1.346(3) . ?
C39 H39A 0.9800 . ?
C39 H39B 0.9800 . ?
C39 H39C 0.9800 . ?
C27 C33 1.506(4) . ?
C33 H33A 0.9900 . ?
C33 H33B 0.9900 . ?
C33 C34 1.513(4) . ?
C6 H6A 0.9900 . ?
C6 H6B 0.9900 . ?
C34 H34 1.0000 . ?
C34 C016 1.543(3) . ?
C40 H40A 0.9800 . ?
C40 H40B 0.9800 . ?
C40 H40C 0.9800 . ?
C20 H20A 0.9800 . ?
C20 H20B 0.9800 . ?
C20 H20C 0.9800 . ?
C38 H38A 0.9800 . ?
C38 H38B 0.9800 . ?
C38 H38C 0.9800 . ?
C3 H3A 0.9900 . ?
C3 H3B 0.9900 . ?
C3 C2 1.530(4) . ?
C3 C4 1.531(4) . ?
C30 H30A 0.9900 . ?
C30 H30B 0.9900 . ?
C2 H2A 0.9900 . ?
C2 H2B 0.9900 . ?
C12 H12 1.0000 . ?
C12 C11 1.512(3) . ?
C21 H21A 0.9900 . ?
C21 H21B 0.9900 . ?
C21 C22 1.536(4) . ?
C23 H23A 0.9900 . ?
C23 H23B 0.9900 . ?
C23 C22 1.524(4) . ?
C22 H22A 0.9900 . ?
C22 H22B 0.9900 . ?
C18 H18A 0.9800 . ?
C18 H18B 0.9800 . ?
C18 H18C 0.9800 . ?
C18 C4 1.540(3) . ?
C36 H36 0.9500 . ?
C36 C016 1.511(4) . ?
C36 C37 1.307(5) . ?
C19 H19A 0.9800 . ?
C19 H19B 0.9800 . ?
C19 H19C 0.9800 . ?
C19 C4 1.531(3) . ?
C11 H11A 0.9900 . ?
C11 H11B 0.9900 . ?
C016 C35 1.532(4) . ?
C16 H16A 0.9800 . ?
C16 H16B 0.9800 . ?
C16 H16C 0.9800 . ?
C14 H14 0.9500 . ?
C14 C15 1.276(6) . ?
C35 H35A 0.9800 . ?
C35 H35B 0.9800 . ?
C35 H35C 0.9800 . ?
C37 H37A 0.9500 . ?
C37 H37B 0.9500 . ?
C15 H15A 0.9500 . ?
C15 H15B 0.9500 . ?
